data_2215800
loop_
_publ_author_name
'Lin, Xiao Lan'
'Wang, Yun Jie'
'Chen, Zhi Rong'
'Liu, Ji Bo'

_publ_section_title
;
 2,2'-Bipyridinium 1-oxide triiodide
;
_journal_coeditor_code BT2530
_journal_issue 11
_journal_name_full 'Acta Crystallographica Section E'
_journal_page_first o4322
_journal_page_last o4322
_journal_paper_doi 10.1107/S1600536807049215
_journal_volume 63
_journal_year 2007
_chemical_formula_iupac 'C10 H9 N2 O +, I3 -'
_chemical_formula_moiety 'C10 H9 N2 O +, I3 -'
_chemical_formula_sum 'C10 H9 I3 N2 O'
_chemical_formula_weight 553.89
_chemical_name_systematic
;
2,2'-Bipyridinium 1-oxide triiodide
;
_space_group_IT_number 14
_symmetry_cell_setting monoclinic
_symmetry_space_group_name_Hall '-P 2ybc'
_symmetry_space_group_name_H-M 'P 1 21/c 1'
_atom_sites_solution_hydrogens geom
_atom_sites_solution_primary direct
_atom_sites_solution_secondary difmap
_audit_creation_method SHELXL-97
_cell_angle_alpha 90.00
_cell_angle_beta 91.44(3)
_cell_angle_gamma 90.00
_cell_formula_units_Z 4
_cell_length_a 7.9714(16)
_cell_length_b 12.045(2)
_cell_length_c 15.434(3)
_cell_measurement_reflns_used 25
_cell_measurement_temperature 293(2)
_cell_measurement_theta_max 18
_cell_measurement_theta_min 12
_cell_volume 1481.4(5)
_computing_cell_refinement 'TEXRAY (Molecular Structure Corporation, 1999)'
_computing_data_collection 'TEXRAY (Molecular Structure Corporation, 1999)'
_computing_data_reduction 'TEXSAN (Molecular Structure Corporation, 1999)'
_computing_molecular_graphics 'SORTX (McArdle, 1995)'
_computing_publication_material 'SHELXL97 (Sheldrick, 1997)'
_computing_structure_refinement 'SHELXL97 (Sheldrick, 1997)'
_computing_structure_solution 'SHELXS97 (Sheldrick, 1997)'
_diffrn_ambient_temperature 293(2)
_diffrn_detector_area_resol_mean None
_diffrn_measured_fraction_theta_full 0.997
_diffrn_measured_fraction_theta_max 0.997
_diffrn_measurement_device_type 'Rigaku Weissenberg IP'
_diffrn_measurement_method \w
_diffrn_radiation_monochromator graphite
_diffrn_radiation_source 'rotor target'
_diffrn_radiation_type MoK\a
_diffrn_radiation_wavelength 0.71073
_diffrn_reflns_av_R_equivalents 0.0407
_diffrn_reflns_av_sigmaI/netI 0.0379
_diffrn_reflns_limit_h_max 10
_diffrn_reflns_limit_h_min -10
_diffrn_reflns_limit_k_max 15
_diffrn_reflns_limit_k_min -15
_diffrn_reflns_limit_l_max 20
_diffrn_reflns_limit_l_min -20
_diffrn_reflns_number 13781
_diffrn_reflns_theta_full 27.48
_diffrn_reflns_theta_max 27.48
_diffrn_reflns_theta_min 3.07
_diffrn_standards_decay_% 'not measured'
_diffrn_standards_interval_count 'not measured'
_diffrn_standards_interval_time 'not measured'
_diffrn_standards_number 0
_exptl_absorpt_coefficient_mu 6.314
_exptl_absorpt_correction_T_max 0.250
_exptl_absorpt_correction_T_min 0.14
_exptl_absorpt_correction_type multi-scan
_exptl_absorpt_process_details '(TEXRAY; Molecular Structure Corporation, 1999)'
_exptl_crystal_colour blue
_exptl_crystal_density_diffrn 2.484
_exptl_crystal_density_method 'not measured'
_exptl_crystal_description cube
_exptl_crystal_F_000 1000
_exptl_crystal_size_max 0.20
_exptl_crystal_size_mid 0.15
_exptl_crystal_size_min 0.12
_refine_diff_density_max 0.801
_refine_diff_density_min -0.749
_refine_ls_extinction_coef 0.0010(2)
_refine_ls_extinction_expression Fc^*^=kFc[1+0.001xFc^2^\l^3^/sin(2\q)]^-1/4^
_refine_ls_extinction_method 'SHELXL97 (Sheldrick, 1997)'
_refine_ls_goodness_of_fit_ref 1.062
_refine_ls_hydrogen_treatment constr
_refine_ls_matrix_type full
_refine_ls_number_parameters 146
_refine_ls_number_reflns 3393
_refine_ls_number_restraints 0
_refine_ls_restrained_S_all 1.062
_refine_ls_R_factor_all 0.0715
_refine_ls_R_factor_gt 0.0387
_refine_ls_shift/su_max 0.000
_refine_ls_shift/su_mean 0.000
_refine_ls_structure_factor_coef Fsqd
_refine_ls_weighting_details 'calc w=1/[\s^2^(Fo^2^)+(0.0369P)^2^] where P=(Fo^2^+2Fc^2^)/3'
_refine_ls_weighting_scheme calc
_refine_ls_wR_factor_gt 0.0804
_refine_ls_wR_factor_ref 0.0901
_reflns_number_gt 2116
_reflns_number_total 3393
_reflns_threshold_expression I>2\s(I)
_cod_data_source_file bt2530.cif
_cod_data_source_block I
_cod_depositor_comments
;
The following automatic conversions were performed:
'_symmetry_cell_setting' value 'Monoclinic' changed to 'monoclinic'
according to '/home/saulius/struct/CIF-dictionaries/cif_core.dic'
dictionary named 'cif_core.dic' version 2.4.1 from 2010-06-29.

Automatic conversion script
Id: cif_fix_enum 1527 2010-12-29 10:47:43Z saulius 

The following automatic conversions were performed:

'_symmetry_cell_setting' value 'Monoclinic' changed to 'monoclinic'
according to /home/saulius/struct/CIF-dictionaries/cif_core.dic
dictionary named 'cif_core.dic' version 2.4.1 from 2010-06-29.

Automatic conversion script
Id: cif_fix_values 1715 2011-07-08 13:25:40Z adriana 
;
_cod_original_sg_symbol_Hall -P2ybc
_cod_original_sg_symbol_H-M 'P 21/c'
_cod_original_formula_sum 'C10 H9 I3 N2 O '
_cod_database_code 2215800
_cod_database_fobs_code 2215800

loop_
_symmetry_equiv_pos_as_xyz
'x, y, z'
'-x, y+1/2, -z+1/2'
'-x, -y, -z'
'x, -y-1/2, z-1/2'

loop_
_atom_site_type_symbol
_atom_site_label
_atom_site_fract_x
_atom_site_fract_y
_atom_site_fract_z
_atom_site_U_iso_or_equiv
_atom_site_adp_type
_atom_site_calc_flag
_atom_site_refinement_flags
_atom_site_occupancy
I I1 0.27866(5) 0.31326(4) 0.13335(3) 0.07513(17) Uani d . 1
I I2 0.41434(6) 0.48743(5) 0.24785(3) 0.0888(2) Uani d . 1
I I3 0.14733(7) 0.14252(5) 0.01697(4) 0.1009(2) Uani d . 1
N N1 0.8457(5) 0.3845(4) 0.2042(3) 0.0575(11) Uani d . 1
O O1 0.8225(5) 0.2820(3) 0.2317(2) 0.0704(11) Uani d . 1
N N2 0.7180(6) 0.2285(4) 0.0877(3) 0.0588(11) Uani d . 1
H H2 0.7394 0.2144 0.1415 0.071 Uiso calc R 1
C C1 0.9078(7) 0.4603(6) 0.2609(4) 0.0728(17) Uani d . 1
H H1 0.9334 0.4388 0.3175 0.087 Uiso calc R 1
C C2 0.9336(9) 0.5660(6) 0.2373(5) 0.088(2) Uani d . 1
H H2A 0.9770 0.6164 0.2777 0.106 Uiso calc R 1
C C3 0.8969(10) 0.6006(6) 0.1549(6) 0.095(2) Uani d . 1
H H3 0.9159 0.6736 0.1381 0.114 Uiso calc R 1
C C4 0.8312(9) 0.5244(5) 0.0974(4) 0.0767(17) Uani d . 1
H H4 0.8023 0.5472 0.0414 0.092 Uiso calc R 1
C C5 0.8065(7) 0.4149(5) 0.1202(3) 0.0575(13) Uani d . 1
C C6 0.7418(7) 0.3317(5) 0.0591(3) 0.0573(13) Uani d . 1
C C7 0.7041(9) 0.3532(6) -0.0261(4) 0.0774(18) Uani d . 1
H H7 0.7169 0.4246 -0.0479 0.093 Uiso calc R 1
C C8 0.6471(9) 0.2690(8) -0.0799(4) 0.091(2) Uani d . 1
H H8 0.6225 0.2834 -0.1380 0.109 Uiso calc R 1
C C9 0.6267(9) 0.1642(7) -0.0472(5) 0.090(2) Uani d . 1
H H9 0.5887 0.1066 -0.0828 0.108 Uiso calc R 1
C C10 0.6627(8) 0.1462(5) 0.0369(4) 0.0740(17) Uani d . 1
H H10 0.6489 0.0756 0.0600 0.089 Uiso calc R 1

loop_
_atom_site_aniso_label
_atom_site_aniso_U_11
_atom_site_aniso_U_22
_atom_site_aniso_U_33
_atom_site_aniso_U_12
_atom_site_aniso_U_13
_atom_site_aniso_U_23
I1 0.0627(3) 0.0830(3) 0.0804(3) 0.0191(2) 0.01698(19) 0.0211(2)
I2 0.0840(3) 0.1103(4) 0.0719(3) 0.0224(3) -0.0012(2) 0.0038(2)
I3 0.0921(4) 0.0977(4) 0.1132(4) 0.0065(3) 0.0090(3) -0.0074(3)
N1 0.057(3) 0.055(3) 0.061(3) 0.005(2) 0.007(2) -0.004(2)
O1 0.096(3) 0.056(2) 0.060(2) 0.003(2) -0.004(2) 0.0055(19)
N2 0.064(3) 0.058(3) 0.054(3) 0.005(2) 0.006(2) 0.004(2)
C1 0.072(4) 0.077(5) 0.070(4) -0.004(3) -0.005(3) -0.018(3)
C2 0.084(5) 0.067(5) 0.115(6) -0.018(4) 0.012(4) -0.033(4)
C3 0.107(6) 0.059(4) 0.120(6) -0.015(4) 0.022(5) 0.006(4)
C4 0.089(5) 0.062(4) 0.079(4) -0.004(3) 0.010(3) 0.009(3)
C5 0.056(3) 0.055(3) 0.061(3) 0.002(3) 0.009(2) 0.002(3)
C6 0.054(3) 0.064(4) 0.055(3) 0.007(3) 0.011(2) 0.006(3)
C7 0.099(5) 0.078(4) 0.055(3) 0.006(4) 0.006(3) 0.009(3)
C8 0.105(6) 0.116(6) 0.050(4) 0.001(5) -0.006(3) -0.006(4)
C9 0.096(5) 0.098(6) 0.075(5) -0.016(4) 0.000(4) -0.030(4)
C10 0.087(5) 0.063(4) 0.072(4) -0.013(3) 0.006(3) -0.018(3)

loop_
_atom_type_symbol
_atom_type_description
_atom_type_scat_dispersion_real
_atom_type_scat_dispersion_imag
_atom_type_scat_source
C C 0.0033 0.0016 'International Tables Vol C Tables 4.2.6.8 and 6.1.1.4'
H H 0.0000 0.0000 'International Tables Vol C Tables 4.2.6.8 and 6.1.1.4'
N N 0.0061 0.0033 'International Tables Vol C Tables 4.2.6.8 and 6.1.1.4'
O O 0.0106 0.0060 'International Tables Vol C Tables 4.2.6.8 and 6.1.1.4'
I I -0.4742 1.8119 'International Tables Vol C Tables 4.2.6.8 and 6.1.1.4'

loop_
_geom_angle_atom_site_label_1
_geom_angle_atom_site_label_2
_geom_angle_atom_site_label_3
_geom_angle_site_symmetry_1
_geom_angle
I3 I1 I2 . 178.89(2)
O1 N1 C1 1 118.5(5)
O1 N1 C1 . 118.5(5)
O1 N1 C5 1 121.4(4)
O1 N1 C5 . 121.4(4)
C1 N1 C5 . 120.1(5)
C10 N2 C6 . 123.0(5)
C10 N2 H2 . 118.5
C6 N2 H2 . 118.5
C2 C1 N1 . 121.6(6)
C2 C1 H1 . 119.2
N1 C1 H1 . 119.2
C1 C2 C3 . 120.8(7)
C1 C2 H2A . 119.6
C3 C2 H2A . 119.6
C2 C3 C4 . 118.0(7)
C2 C3 H3 . 121.0
C4 C3 H3 . 121.0
C3 C4 C5 . 122.0(6)
C3 C4 H4 . 119.0
C5 C4 H4 . 119.0
N1 C5 C4 . 117.6(5)
N1 C5 C6 . 119.6(5)
C4 C5 C6 . 122.8(5)
N2 C6 C7 . 117.8(6)
N2 C6 C5 . 118.4(5)
C7 C6 C5 . 123.8(6)
C6 C7 C8 . 120.1(6)
C6 C7 H7 . 120.0
C8 C7 H7 . 120.0
C9 C8 C7 . 119.7(6)
C9 C8 H8 . 120.1
C7 C8 H8 . 120.1
C10 C9 C8 . 118.7(6)
C10 C9 H9 . 120.7
C8 C9 H9 . 120.7
N2 C10 C9 . 120.7(6)
N2 C10 H10 . 119.7
C9 C10 H10 . 119.7

loop_
_geom_bond_atom_site_label_1
_geom_bond_atom_site_label_2
_geom_bond_site_symmetry_2
_geom_bond_distance
I1 I3 . 2.9080(9)
I1 I2 . 2.9322(9)
N1 O1 1 1.320(6)
N1 O1 . 1.320(6)
N1 C1 . 1.349(7)
N1 C5 . 1.377(7)
N2 C10 . 1.332(7)
N2 C6 . 1.334(7)
N2 H2 . 0.8600
C1 C2 . 1.341(9)
C1 H1 . 0.9300
C2 C3 . 1.364(10)
C2 H2A . 0.9300
C3 C4 . 1.371(10)
C3 H3 . 0.9300
C4 C5 . 1.380(8)
C4 H4 . 0.9300
C5 C6 . 1.461(8)
C6 C7 . 1.366(8)
C7 C8 . 1.379(9)
C7 H7 . 0.9300
C8 C9 . 1.371(10)
C8 H8 . 0.9300
C9 C10 . 1.340(9)
C9 H9 . 0.9300
C10 H10 . 0.9300

loop_
_geom_hbond_atom_site_label_D
_geom_hbond_atom_site_label_H
_geom_hbond_atom_site_label_A
_geom_hbond_site_symmetry_A
_geom_hbond_distance_DH
_geom_hbond_distance_HA
_geom_hbond_distance_DA
_geom_hbond_angle_DHA
N2 H2 O1 1 0.86 1.73 2.439(6) 138.3
